data_7108512
loop_
_publ_author_name
'John Arnold'
'Heather Buckley'
'Penelope J. Brothers'
'Daniel Gryko'

_publ_section_title
;
 Synthesis of lithium corrole and its use as a reagent for the preparation
 of cyclopentadienyl zirconium and titanium corrole complexes
;
_journal_name_full Chem.Commun.
_journal_page_first 10766
_journal_paper_doi 10.1039/c2cc35984g
_journal_volume 48
_journal_year 2012
_chemical_formula_sum 'C49 H42 N4 O Zr'
_chemical_formula_weight 794.09
_chemical_name_common HB026
_chemical_name_systematic
;
?
;
_space_group_IT_number 61
_symmetry_cell_setting orthorhombic
_symmetry_space_group_name_Hall '-P 2ac 2ab'
_symmetry_space_group_name_H-M 'P b c a'
_atom_sites_solution_hydrogens geom
_atom_sites_solution_primary direct
_atom_sites_solution_secondary difmap
_audit_creation_method SHELXL-97
_cell_angle_alpha 90.00
_cell_angle_beta 90.00
_cell_angle_gamma 90.00
_cell_formula_units_Z 8
_cell_length_a 19.2272(9)
_cell_length_b 19.8419(10)
_cell_length_c 20.2471(9)
_cell_measurement_temperature 100(2)
_cell_volume 7724.4(6)
_computing_molecular_graphics ORTEP-32
_computing_publication_material WinGX
_computing_structure_refinement 'SHELXL-97 (Sheldrick, 2008)'
_computing_structure_solution 'SHELXS-97 (Sheldrick, 2008)'
_diffrn_ambient_temperature 100(2)
_diffrn_detector_area_resol_mean 8.366
_diffrn_measured_fraction_theta_full 0.995
_diffrn_measured_fraction_theta_max 0.918
_diffrn_measurement_device_type 'Bruker APEX-II CCD'
_diffrn_measurement_method 'phi and omega scans'
_diffrn_radiation_monochromator graphite
_diffrn_radiation_source 'fine-focus sealed tube'
_diffrn_radiation_type MoK\a
_diffrn_radiation_wavelength 0.71073
_diffrn_reflns_av_R_equivalents 0.0784
_diffrn_reflns_av_sigmaI/netI 0.0377
_diffrn_reflns_limit_h_max 23
_diffrn_reflns_limit_h_min -23
_diffrn_reflns_limit_k_max 21
_diffrn_reflns_limit_k_min -23
_diffrn_reflns_limit_l_max 24
_diffrn_reflns_limit_l_min -24
_diffrn_reflns_number 127751
_diffrn_reflns_theta_full 25.00
_diffrn_reflns_theta_max 26.18
_diffrn_reflns_theta_min 1.79
_exptl_absorpt_coefficient_mu 0.328
_exptl_absorpt_correction_T_max 0.9902
_exptl_absorpt_correction_T_min 0.9342
_exptl_absorpt_correction_type multi-scan
_exptl_absorpt_process_details SADABS
_exptl_crystal_colour red
_exptl_crystal_density_diffrn 1.366
_exptl_crystal_density_method 'not measured'
_exptl_crystal_description plate
_exptl_crystal_F_000 3296
_exptl_crystal_size_max 0.21
_exptl_crystal_size_mid 0.12
_exptl_crystal_size_min 0.03
_refine_diff_density_max 0.345
_refine_diff_density_min -0.560
_refine_diff_density_rms 0.067
_refine_ls_extinction_method none
_refine_ls_goodness_of_fit_ref 1.044
_refine_ls_hydrogen_treatment constr
_refine_ls_matrix_type full
_refine_ls_number_parameters 503
_refine_ls_number_reflns 7116
_refine_ls_number_restraints 0
_refine_ls_restrained_S_all 1.044
_refine_ls_R_factor_all 0.0598
_refine_ls_R_factor_gt 0.0354
_refine_ls_shift/su_max 0.004
_refine_ls_shift/su_mean 0.000
_refine_ls_structure_factor_coef Fsqd
_refine_ls_weighting_details 'calc w=1/[\s^2^(Fo^2^)+(0.0333P)^2^+9.2735P] where P=(Fo^2^+2Fc^2^)/3'
_refine_ls_weighting_scheme calc
_refine_ls_wR_factor_gt 0.0781
_refine_ls_wR_factor_ref 0.0886
_reflns_number_gt 5315
_reflns_number_total 7116
_reflns_threshold_expression >2sigma(I)
_cod_data_source_file c2cc35984g.txt
_cod_data_source_block shelxl_hb026
_cod_original_sg_symbol_H-M Pbca
_cod_database_code 7108512

loop_
_symmetry_equiv_pos_as_xyz
'x, y, z'
'-x+1/2, -y, z+1/2'
'x+1/2, -y+1/2, -z'
'-x, y+1/2, -z+1/2'
'-x, -y, -z'
'x-1/2, y, -z-1/2'
'-x-1/2, y-1/2, z'
'x, -y-1/2, z-1/2'

loop_
_atom_site_label
_atom_site_type_symbol
_atom_site_fract_x
_atom_site_fract_y
_atom_site_fract_z
_atom_site_U_iso_or_equiv
_atom_site_adp_type
_atom_site_occupancy
_atom_site_symmetry_multiplicity
_atom_site_calc_flag
_atom_site_refinement_flags
C1 C 0.87162(13) 0.29401(13) 0.30864(12) 0.0172(6) Uani 1 1 d .
C2 C 0.89584(13) 0.22660(13) 0.29552(13) 0.0212(6) Uani 1 1 d .
H2 H 0.9009 0.2067 0.2531 0.025 Uiso 1 1 calc R
C3 C 0.91055(13) 0.19573(13) 0.35553(12) 0.0197(6) Uani 1 1 d .
H3 H 0.9271 0.1511 0.3619 0.024 Uiso 1 1 calc R
C4 C 0.89586(12) 0.24462(13) 0.40600(12) 0.0166(6) Uani 1 1 d .
C5 C 0.90918(12) 0.24328(13) 0.47472(12) 0.0163(6) Uani 1 1 d .
C6 C 0.90623(12) 0.30280(13) 0.51476(12) 0.0170(6) Uani 1 1 d .
C7 C 0.92332(13) 0.30915(14) 0.58294(13) 0.0210(6) Uani 1 1 d .
H7 H 0.9362 0.2733 0.6115 0.025 Uiso 1 1 calc R
C8 C 0.91800(13) 0.37706(14) 0.60081(13) 0.0212(6) Uani 1 1 d .
H8 H 0.9267 0.3947 0.6436 0.025 Uiso 1 1 calc R
C9 C 0.89727(13) 0.41592(13) 0.54404(12) 0.0183(6) Uani 1 1 d .
C10 C 0.88849(12) 0.48859(13) 0.53932(12) 0.0182(6) Uani 1 1 d .
C11 C 0.87272(13) 0.52578(13) 0.48119(12) 0.0190(6) Uani 1 1 d .
C12 C 0.87002(14) 0.59969(13) 0.47299(13) 0.0222(6) Uani 1 1 d .
H12 H 0.8769 0.6321 0.5069 0.027 Uiso 1 1 calc R
C13 C 0.85597(14) 0.61344(14) 0.40840(13) 0.0221(6) Uani 1 1 d .
H13 H 0.8513 0.6569 0.3892 0.026 Uiso 1 1 calc R
C14 C 0.84932(13) 0.54861(13) 0.37400(13) 0.0184(6) Uani 1 1 d .
C15 C 0.83887(13) 0.53766(13) 0.30630(13) 0.0190(6) Uani 1 1 d .
C16 C 0.83988(12) 0.47130(13) 0.27669(12) 0.0176(6) Uani 1 1 d .
C17 C 0.84502(13) 0.45112(14) 0.20954(13) 0.0219(6) Uani 1 1 d .
H17 H 0.8422 0.4802 0.1724 0.026 Uiso 1 1 calc R
C18 C 0.85511(13) 0.38035(14) 0.20712(13) 0.0208(6) Uani 1 1 d .
H18 H 0.8605 0.3539 0.1683 0.025 Uiso 1 1 calc R
C19 C 0.85572(12) 0.35609(13) 0.27329(12) 0.0174(6) Uani 1 1 d .
C20 C 0.93255(13) 0.17655(13) 0.50461(12) 0.0178(6) Uani 1 1 d .
C21 C 0.88674(13) 0.12338(13) 0.51973(12) 0.0188(6) Uani 1 1 d .
C22 C 0.91016(15) 0.06314(14) 0.54989(13) 0.0233(6) Uani 1 1 d .
H22 H 0.8776 0.0283 0.5588 0.028 Uiso 1 1 calc R
C23 C 0.97768(15) 0.05392(14) 0.56643(13) 0.0260(7) Uani 1 1 d .
C24 C 1.02231(15) 0.10598(15) 0.54905(14) 0.0283(7) Uani 1 1 d .
H24 H 1.0704 0.1004 0.5586 0.034 Uiso 1 1 calc R
C25 C 1.00149(13) 0.16700(14) 0.51810(13) 0.0224(6) Uani 1 1 d .
C26 C 0.81276(14) 0.13132(15) 0.50401(15) 0.0278(7) Uani 1 1 d .
H26A H 0.7976 0.1768 0.5162 0.042 Uiso 1 1 calc R
H26B H 0.7856 0.0980 0.5288 0.042 Uiso 1 1 calc R
H26C H 0.8056 0.1245 0.4566 0.042 Uiso 1 1 calc R
C27 C 1.00104(18) -0.01007(15) 0.60314(15) 0.0371(8) Uani 1 1 d .
H27A H 1.0120 0.0012 0.6491 0.056 Uiso 1 1 calc R
H27B H 1.0425 -0.0287 0.5816 0.056 Uiso 1 1 calc R
H27C H 0.9636 -0.0435 0.6021 0.056 Uiso 1 1 calc R
C28 C 1.05270(14) 0.22133(16) 0.49984(16) 0.0348(7) Uani 1 1 d .
H28A H 1.0379 0.2430 0.4587 0.052 Uiso 1 1 calc R
H28B H 1.0989 0.2013 0.4938 0.052 Uiso 1 1 calc R
H28C H 1.0546 0.2550 0.5352 0.052 Uiso 1 1 calc R
C29 C 0.89624(13) 0.52994(13) 0.60103(12) 0.0188(6) Uani 1 1 d .
C30 C 0.84022(14) 0.54256(14) 0.64104(13) 0.0246(6) Uani 1 1 d .
H30 H 0.7963 0.5240 0.6296 0.030 Uiso 1 1 calc R
C31 C 0.84541(14) 0.58156(14) 0.69773(14) 0.0265(7) Uani 1 1 d .
H31 H 0.8052 0.5890 0.7239 0.032 Uiso 1 1 calc R
C32 C 0.90670(14) 0.60915(14) 0.71640(13) 0.0223(6) Uani 1 1 d .
C33 C 0.96345(14) 0.59682(15) 0.67830(14) 0.0288(7) Uani 1 1 d .
H33 H 1.0074 0.6148 0.6906 0.035 Uiso 1 1 calc R
C34 C 0.95745(14) 0.55760(15) 0.62091(14) 0.0295(7) Uani 1 1 d .
H34 H 0.9978 0.5501 0.5949 0.035 Uiso 1 1 calc R
C35 C 0.96704(15) 0.68021(16) 0.79333(14) 0.0312(7) Uani 1 1 d .
H35A H 1.0034 0.6467 0.8019 0.047 Uiso 1 1 calc R
H35B H 0.9580 0.7061 0.8337 0.047 Uiso 1 1 calc R
H35C H 0.9825 0.7108 0.7583 0.047 Uiso 1 1 calc R
C36 C 0.82970(14) 0.59867(13) 0.26136(13) 0.0206(6) Uani 1 1 d .
C37 C 0.76435(15) 0.61731(14) 0.24176(14) 0.0262(6) Uani 1 1 d .
C38 C 0.75681(18) 0.67124(15) 0.19622(14) 0.0352(8) Uani 1 1 d .
H38 H 0.7112 0.6834 0.1827 0.042 Uiso 1 1 calc R
C39 C 0.81176(19) 0.70666(15) 0.17073(14) 0.0357(8) Uani 1 1 d .
C40 C 0.87532(18) 0.68776(15) 0.19132(14) 0.0333(7) Uani 1 1 d .
H40 H 0.9148 0.7112 0.1749 0.040 Uiso 1 1 calc R
C41 C 0.88557(15) 0.63405(14) 0.23677(13) 0.0258(6) Uani 1 1 d .
C42 C 0.70391(15) 0.58057(16) 0.26958(16) 0.0367(8) Uani 1 1 d .
H42A H 0.7122 0.5319 0.2665 0.055 Uiso 1 1 calc R
H42B H 0.6619 0.5922 0.2446 0.055 Uiso 1 1 calc R
H42C H 0.6977 0.5933 0.3160 0.055 Uiso 1 1 calc R
C43 C 0.8006(2) 0.76515(16) 0.12159(16) 0.0547(11) Uani 1 1 d .
H43A H 0.8457 0.7847 0.1097 0.082 Uiso 1 1 calc R
H43B H 0.7714 0.7998 0.1421 0.082 Uiso 1 1 calc R
H43C H 0.7776 0.7481 0.0818 0.082 Uiso 1 1 calc R
C44 C 0.95558(15) 0.61575(16) 0.25900(15) 0.0338(7) Uani 1 1 d .
H44A H 0.9625 0.6315 0.3044 0.051 Uiso 1 1 calc R
H44B H 0.9901 0.6368 0.2300 0.051 Uiso 1 1 calc R
H44C H 0.9610 0.5667 0.2574 0.051 Uiso 1 1 calc R
C45 C 0.70498(14) 0.34391(17) 0.38980(15) 0.0335(7) Uani 1 1 d .
H45 H 0.6991 0.3180 0.3507 0.040 Uiso 1 1 calc R
C46 C 0.72276(13) 0.31856(15) 0.45157(14) 0.0263(7) Uani 1 1 d .
H46 H 0.7311 0.2727 0.4623 0.032 Uiso 1 1 calc R
C47 C 0.72606(14) 0.37426(17) 0.49582(14) 0.0354(8) Uani 1 1 d .
H47 H 0.7369 0.3720 0.5415 0.043 Uiso 1 1 calc R
C48 C 0.71006(15) 0.43455(17) 0.4592(2) 0.0444(9) Uani 1 1 d .
H48 H 0.7086 0.4792 0.4760 0.053 Uiso 1 1 calc R
C49 C 0.69716(15) 0.41458(19) 0.39467(18) 0.0437(9) Uani 1 1 d .
H49 H 0.6850 0.4438 0.3593 0.052 Uiso 1 1 calc R
N1 N 0.87078(10) 0.30333(10) 0.37604(10) 0.0160(5) Uani 1 1 d .
N2 N 0.88950(10) 0.36930(11) 0.49215(10) 0.0168(5) Uani 1 1 d .
N3 N 0.85921(10) 0.49548(10) 0.42027(10) 0.0169(5) Uani 1 1 d .
N4 N 0.84459(10) 0.41185(10) 0.31426(10) 0.0170(5) Uani 1 1 d .
O1 O 0.90590(9) 0.64742(10) 0.77350(9) 0.0289(5) Uani 1 1 d .
Zr1 Zr 0.820706(12) 0.392574(12) 0.415305(12) 0.01496(8) Uani 1 1 d .

loop_
_atom_site_aniso_label
_atom_site_aniso_U_11
_atom_site_aniso_U_22
_atom_site_aniso_U_33
_atom_site_aniso_U_23
_atom_site_aniso_U_13
_atom_site_aniso_U_12
C1 0.0134(12) 0.0218(15) 0.0162(13) -0.0028(12) 0.0007(10) -0.0017(11)
C2 0.0229(14) 0.0224(15) 0.0185(14) -0.0028(12) 0.0022(11) 0.0010(12)
C3 0.0201(13) 0.0172(14) 0.0217(14) 0.0001(12) 0.0008(11) 0.0026(11)
C4 0.0114(12) 0.0177(14) 0.0208(14) 0.0023(12) 0.0006(10) -0.0005(10)
C5 0.0097(12) 0.0200(14) 0.0192(13) 0.0034(12) 0.0003(10) 0.0010(10)
C6 0.0132(12) 0.0205(15) 0.0172(13) 0.0022(12) 0.0007(10) 0.0018(11)
C7 0.0212(13) 0.0237(15) 0.0181(14) 0.0040(13) -0.0010(11) 0.0035(11)
C8 0.0185(13) 0.0298(16) 0.0152(13) -0.0009(12) -0.0029(10) 0.0019(12)
C9 0.0144(13) 0.0230(15) 0.0174(14) -0.0023(12) -0.0009(10) -0.0005(11)
C10 0.0133(12) 0.0225(15) 0.0188(14) -0.0018(12) 0.0006(10) -0.0013(11)
C11 0.0164(13) 0.0217(15) 0.0190(14) -0.0034(12) 0.0025(11) 0.0002(11)
C12 0.0256(14) 0.0178(15) 0.0232(15) -0.0046(12) 0.0011(11) -0.0013(12)
C13 0.0257(14) 0.0168(14) 0.0236(15) 0.0029(13) 0.0001(11) 0.0007(12)
C14 0.0141(12) 0.0193(14) 0.0218(14) 0.0043(12) 0.0013(11) 0.0004(11)
C15 0.0159(13) 0.0201(15) 0.0210(14) 0.0023(12) 0.0007(10) 0.0004(11)
C16 0.0123(12) 0.0221(15) 0.0183(13) 0.0044(12) -0.0015(10) -0.0007(11)
C17 0.0226(14) 0.0241(16) 0.0191(14) 0.0052(12) -0.0015(11) 0.0004(12)
C18 0.0209(14) 0.0262(16) 0.0152(13) -0.0027(12) -0.0015(11) -0.0008(12)
C19 0.0150(13) 0.0197(14) 0.0176(14) -0.0021(12) 0.0003(10) -0.0005(11)
C20 0.0204(13) 0.0198(14) 0.0132(13) -0.0019(12) -0.0008(10) 0.0040(11)
C21 0.0215(13) 0.0192(15) 0.0157(13) -0.0015(11) 0.0015(11) 0.0025(11)
C22 0.0332(16) 0.0207(15) 0.0159(14) 0.0009(12) 0.0029(12) 0.0002(12)
C23 0.0393(17) 0.0230(16) 0.0157(14) -0.0017(12) -0.0009(12) 0.0136(14)
C24 0.0251(15) 0.0324(17) 0.0274(15) -0.0019(14) -0.0061(12) 0.0093(14)
C25 0.0184(13) 0.0236(15) 0.0253(15) -0.0006(13) -0.0034(11) 0.0041(12)
C26 0.0237(15) 0.0244(15) 0.0353(17) 0.0038(14) 0.0015(12) -0.0014(12)
C27 0.051(2) 0.0317(18) 0.0284(17) 0.0045(15) -0.0046(14) 0.0150(16)
C28 0.0193(15) 0.0385(18) 0.0466(19) 0.0060(16) -0.0062(13) 0.0005(13)
C29 0.0231(14) 0.0167(14) 0.0165(14) 0.0005(11) 0.0001(10) 0.0015(11)
C30 0.0192(14) 0.0276(16) 0.0271(16) -0.0046(13) 0.0003(11) -0.0050(12)
C31 0.0237(15) 0.0304(16) 0.0253(15) -0.0051(14) 0.0089(12) -0.0055(13)
C32 0.0260(15) 0.0206(15) 0.0202(14) -0.0022(13) 0.0022(11) -0.0022(12)
C33 0.0197(14) 0.0393(18) 0.0275(15) -0.0087(14) -0.0022(12) -0.0050(13)
C34 0.0199(14) 0.0425(18) 0.0260(16) -0.0110(14) 0.0044(12) 0.0001(13)
C35 0.0302(16) 0.0395(18) 0.0240(15) -0.0099(14) -0.0009(13) -0.0088(14)
C36 0.0271(15) 0.0174(14) 0.0173(13) -0.0022(12) -0.0036(11) 0.0010(12)
C37 0.0319(16) 0.0211(15) 0.0257(15) -0.0026(13) -0.0054(12) 0.0058(12)
C38 0.049(2) 0.0288(17) 0.0278(17) -0.0040(15) -0.0116(15) 0.0161(15)
C39 0.070(2) 0.0199(16) 0.0168(15) -0.0001(13) -0.0042(15) 0.0072(16)
C40 0.055(2) 0.0248(17) 0.0201(15) 0.0022(14) 0.0032(14) -0.0066(15)
C41 0.0362(17) 0.0238(15) 0.0173(14) 0.0004(13) -0.0002(12) -0.0034(13)
C42 0.0262(16) 0.0365(18) 0.047(2) -0.0044(16) -0.0066(14) 0.0072(14)
C43 0.110(3) 0.0294(19) 0.0245(18) 0.0073(16) -0.0059(19) 0.021(2)
C44 0.0317(16) 0.0393(19) 0.0305(17) 0.0069(15) 0.0026(13) -0.0104(14)
C45 0.0165(14) 0.056(2) 0.0279(16) 0.0008(16) 0.0003(12) -0.0088(14)
C46 0.0144(13) 0.0318(17) 0.0328(17) 0.0081(15) 0.0018(12) -0.0041(12)
C47 0.0205(15) 0.066(2) 0.0194(15) -0.0049(16) 0.0080(12) -0.0132(15)
C48 0.0212(16) 0.0311(19) 0.081(3) -0.0156(19) 0.0252(17) -0.0006(14)
C49 0.0163(15) 0.062(2) 0.053(2) 0.022(2) 0.0013(14) 0.0047(15)
N1 0.0147(10) 0.0177(12) 0.0157(11) 0.0003(10) 0.0003(9) 0.0024(9)
N2 0.0165(11) 0.0181(12) 0.0159(11) -0.0008(10) -0.0005(9) 0.0014(9)
N3 0.0153(11) 0.0185(12) 0.0167(11) 0.0007(10) -0.0001(9) 0.0019(9)
N4 0.0148(10) 0.0189(12) 0.0174(11) 0.0014(10) 0.0012(9) 0.0001(9)
O1 0.0252(10) 0.0384(12) 0.0230(10) -0.0138(9) 0.0061(8) -0.0099(9)
Zr1 0.01271(12) 0.01670(14) 0.01547(13) 0.00078(11) 0.00081(10) 0.00080(10)

loop_
_atom_type_symbol
_atom_type_description
_atom_type_scat_dispersion_real
_atom_type_scat_dispersion_imag
_atom_type_scat_source
C C 0.0033 0.0016 'International Tables Vol C Tables 4.2.6.8 and 6.1.1.4'
H H 0.0000 0.0000 'International Tables Vol C Tables 4.2.6.8 and 6.1.1.4'
N N 0.0061 0.0033 'International Tables Vol C Tables 4.2.6.8 and 6.1.1.4'
O O 0.0106 0.0060 'International Tables Vol C Tables 4.2.6.8 and 6.1.1.4'
Zr Zr -2.9673 0.5597 'International Tables Vol C Tables 4.2.6.8 and 6.1.1.4'

loop_
_geom_angle_atom_site_label_1
_geom_angle_atom_site_label_2
_geom_angle_atom_site_label_3
_geom_angle
N1 C1 C2 108.1(2)
N1 C1 C19 111.8(2)
C2 C1 C19 139.6(2)
C3 C2 C1 108.3(2)
C3 C2 H2 125.9
C1 C2 H2 125.9
C2 C3 C4 106.5(2)
C2 C3 H3 126.7
C4 C3 H3 126.7
N1 C4 C5 120.3(2)
N1 C4 C3 108.8(2)
C5 C4 C3 130.6(2)
C4 C5 C6 122.2(2)
C4 C5 C20 117.4(2)
C6 C5 C20 120.2(2)
C7 C6 N2 106.3(2)
C7 C6 C5 127.7(2)
N2 C6 C5 125.9(2)
C8 C7 C6 108.6(2)
C8 C7 H7 125.7
C6 C7 H7 125.7
C7 C8 C9 109.2(2)
C7 C8 H8 125.4
C9 C8 H8 125.4
N2 C9 C8 105.8(2)
N2 C9 C10 126.2(2)
C8 C9 C10 128.0(2)
C11 C10 C9 126.4(2)
C11 C10 C29 115.2(2)
C9 C10 C29 118.4(2)
N3 C11 C10 123.2(2)
N3 C11 C12 108.8(2)
C10 C11 C12 128.0(2)
C13 C12 C11 108.3(2)
C13 C12 H12 125.9
C11 C12 H12 125.9
C12 C13 C14 107.3(2)
C12 C13 H13 126.4
C14 C13 H13 126.4
C15 C14 N3 123.2(2)
C15 C14 C13 127.7(2)
N3 C14 C13 109.0(2)
C14 C15 C16 123.0(2)
C14 C15 C36 118.5(2)
C16 C15 C36 118.5(2)
N4 C16 C17 106.1(2)
N4 C16 C15 122.7(2)
C17 C16 C15 130.8(2)
C18 C17 C16 108.8(2)
C18 C17 H17 125.6
C16 C17 H17 125.6
C17 C18 C19 107.7(2)
C17 C18 H18 126.2
C19 C18 H18 126.2
N4 C19 C18 106.8(2)
N4 C19 C1 114.2(2)
C18 C19 C1 138.6(2)
C25 C20 C21 117.3(2)
C25 C20 C5 119.1(2)
C21 C20 C5 123.6(2)
C20 C21 C22 121.8(2)
C20 C21 C26 118.6(2)
C22 C21 C26 119.5(2)
C23 C22 C21 121.7(3)
C23 C22 H22 119.1
C21 C22 H22 119.1
C22 C23 C24 115.4(3)
C22 C23 C27 120.8(3)
C24 C23 C27 123.8(3)
C23 C24 C25 124.9(3)
C23 C24 H24 117.6
C25 C24 H24 117.6
C20 C25 C24 118.7(3)
C20 C25 C28 119.1(2)
C24 C25 C28 122.3(2)
C21 C26 H26A 109.5
C21 C26 H26B 109.5
H26A C26 H26B 109.5
C21 C26 H26C 109.5
H26A C26 H26C 109.5
H26B C26 H26C 109.5
C23 C27 H27A 109.5
C23 C27 H27B 109.5
H27A C27 H27B 109.5
C23 C27 H27C 109.5
H27A C27 H27C 109.5
H27B C27 H27C 109.5
C25 C28 H28A 109.5
C25 C28 H28B 109.5
H28A C28 H28B 109.5
C25 C28 H28C 109.5
H28A C28 H28C 109.5
H28B C28 H28C 109.5
C34 C29 C30 115.6(2)
C34 C29 C10 123.6(2)
C30 C29 C10 120.9(2)
C29 C30 C31 122.3(2)
C29 C30 H30 118.9
C31 C30 H30 118.9
C32 C31 C30 121.3(3)
C32 C31 H31 119.4
C30 C31 H31 119.4
C31 C32 C33 117.9(3)
C31 C32 O1 116.5(2)
C33 C32 O1 125.6(2)
C32 C33 C34 120.3(3)
C32 C33 H33 119.9
C34 C33 H33 119.9
C29 C34 C33 122.7(3)
C29 C34 H34 118.6
C33 C34 H34 118.6
O1 C35 H35A 109.5
O1 C35 H35B 109.5
H35A C35 H35B 109.5
O1 C35 H35C 109.5
H35A C35 H35C 109.5
H35B C35 H35C 109.5
C37 C36 C41 118.3(2)
C37 C36 C15 119.6(2)
C41 C36 C15 122.0(2)
C36 C37 C38 119.0(3)
C36 C37 C42 118.5(3)
C38 C37 C42 122.5(3)
C39 C38 C37 123.5(3)
C39 C38 H38 118.2
C37 C38 H38 118.2
C40 C39 C38 116.2(3)
C40 C39 C43 122.4(3)
C38 C39 C43 121.4(3)
C39 C40 C41 122.4(3)
C39 C40 H40 118.8
C41 C40 H40 118.8
C36 C41 C40 120.5(3)
C36 C41 C44 118.7(2)
C40 C41 C44 120.8(3)
C37 C42 H42A 109.5
C37 C42 H42B 109.5
H42A C42 H42B 109.5
C37 C42 H42C 109.5
H42A C42 H42C 109.5
H42B C42 H42C 109.5
C39 C43 H43A 109.5
C39 C43 H43B 109.5
H43A C43 H43B 109.5
C39 C43 H43C 109.5
H43A C43 H43C 109.5
H43B C43 H43C 109.5
C41 C44 H44A 109.5
C41 C44 H44B 109.5
H44A C44 H44B 109.5
C41 C44 H44C 109.5
H44A C44 H44C 109.5
H44B C44 H44C 109.5
C46 C45 C49 108.8(3)
C46 C45 Zr1 74.51(16)
C49 C45 Zr1 72.23(17)
C46 C45 H45 125.6
C49 C45 H45 125.6
Zr1 C45 H45 119.4
C45 C46 C47 107.2(3)
C45 C46 Zr1 73.04(16)
C47 C46 Zr1 72.25(15)
C45 C46 H46 126.4
C47 C46 H46 126.4
Zr1 C46 H46 120.2
C46 C47 C48 108.1(3)
C46 C47 Zr1 74.44(15)
C48 C47 Zr1 72.28(16)
C46 C47 H47 125.9
C48 C47 H47 125.9
Zr1 C47 H47 119.2
C49 C48 C47 106.6(3)
C49 C48 Zr1 73.54(17)
C47 C48 Zr1 73.68(16)
C49 C48 H48 126.7
C47 C48 H48 126.7
Zr1 C48 H48 118.2
C48 C49 C45 109.3(3)
C48 C49 Zr1 73.57(17)
C45 C49 Zr1 74.46(17)
C48 C49 H49 125.4
C45 C49 H49 125.4
Zr1 C49 H49 118.4
C1 N1 C4 108.3(2)
C1 N1 Zr1 118.59(16)
C4 N1 Zr1 132.42(16)
C9 N2 C6 110.0(2)
C9 N2 Zr1 118.47(16)
C6 N2 Zr1 125.61(16)
C11 N3 C14 106.7(2)
C11 N3 Zr1 120.56(16)
C14 N3 Zr1 128.29(16)
C19 N4 C16 110.6(2)
C19 N4 Zr1 117.39(16)
C16 N4 Zr1 130.98(17)
C32 O1 C35 119.0(2)
N2 Zr1 N4 128.08(8)
N2 Zr1 N1 79.14(8)
N4 Zr1 N1 72.47(8)
N2 Zr1 N3 87.57(8)
N4 Zr1 N3 78.61(8)
N1 Zr1 N3 129.28(8)
N2 Zr1 C49 141.10(10)
N4 Zr1 C49 90.76(10)
N1 Zr1 C49 120.91(11)
N3 Zr1 C49 99.82(10)
N2 Zr1 C48 110.72(11)
N4 Zr1 C48 118.30(11)
N1 Zr1 C48 142.78(9)
N3 Zr1 C48 87.69(9)
C49 Zr1 C48 32.89(12)
N2 Zr1 C47 86.70(9)
N4 Zr1 C47 144.95(9)
N1 Zr1 C47 116.70(10)
N3 Zr1 C47 111.01(9)
C49 Zr1 C47 54.88(11)
C48 Zr1 C47 34.04(11)
N2 Zr1 C45 129.47(9)
N4 Zr1 C45 93.63(9)
N1 Zr1 C45 90.24(10)
N3 Zr1 C45 132.90(10)
C49 Zr1 C45 33.31(11)
C48 Zr1 C45 55.19(11)
C47 Zr1 C45 54.49(10)
N2 Zr1 C46 97.36(9)
N4 Zr1 C46 123.37(9)
N1 Zr1 C46 87.84(9)
N3 Zr1 C46 142.66(9)
C49 Zr1 C46 54.86(10)
C48 Zr1 C46 55.88(10)
C47 Zr1 C46 33.31(10)
C45 Zr1 C46 32.44(9)

loop_
_geom_bond_atom_site_label_1
_geom_bond_atom_site_label_2
_geom_bond_distance
C1 N1 1.377(3)
C1 C2 1.441(4)
C1 C19 1.457(4)
C2 C3 1.390(4)
C2 H2 0.9500
C3 C4 1.437(4)
C3 H3 0.9500
C4 N1 1.399(3)
C4 C5 1.415(3)
C5 C6 1.434(4)
C5 C20 1.524(4)
C6 C7 1.425(4)
C6 N2 1.433(3)
C7 C8 1.399(4)
C7 H7 0.9500
C8 C9 1.440(4)
C8 H8 0.9500
C9 N2 1.408(3)
C9 C10 1.455(4)
C10 C11 1.422(4)
C10 C29 1.502(4)
C11 N3 1.396(3)
C11 C12 1.477(4)
C12 C13 1.363(4)
C12 H12 0.9500
C13 C14 1.468(4)
C13 H13 0.9500
C14 C15 1.402(4)
C14 N3 1.423(3)
C15 C16 1.447(4)
C15 C36 1.525(4)
C16 N4 1.406(3)
C16 C17 1.421(4)
C17 C18 1.418(4)
C17 H17 0.9500
C18 C19 1.424(4)
C18 H18 0.9500
C19 N4 1.399(3)
C20 C25 1.367(3)
C20 C21 1.408(4)
C21 C22 1.416(4)
C21 C26 1.466(4)
C22 C23 1.353(4)
C22 H22 0.9500
C23 C24 1.388(4)
C23 C27 1.538(4)
C24 C25 1.421(4)
C24 H24 0.9500
C25 C28 1.506(4)
C26 H26A 0.9800
C26 H26B 0.9800
C26 H26C 0.9800
C27 H27A 0.9800
C27 H27B 0.9800
C27 H27C 0.9800
C28 H28A 0.9800
C28 H28B 0.9800
C28 H28C 0.9800
C29 C34 1.360(4)
C29 C30 1.371(4)
C30 C31 1.388(4)
C30 H30 0.9500
C31 C32 1.353(4)
C31 H31 0.9500
C32 C33 1.359(4)
C32 O1 1.383(3)
C33 C34 1.403(4)
C33 H33 0.9500
C34 H34 0.9500
C35 O1 1.402(3)
C35 H35A 0.9800
C35 H35B 0.9800
C35 H35C 0.9800
C36 C37 1.369(4)
C36 C41 1.376(4)
C37 C38 1.420(4)
C37 C42 1.483(4)
C38 C39 1.370(5)
C38 H38 0.9500
C39 C40 1.345(4)
C39 C43 1.544(4)
C40 C41 1.422(4)
C40 H40 0.9500
C41 C44 1.465(4)
C42 H42A 0.9800
C42 H42B 0.9800
C42 H42C 0.9800
C43 H43A 0.9800
C43 H43B 0.9800
C43 H43C 0.9800
C44 H44A 0.9800
C44 H44B 0.9800
C44 H44C 0.9800
C45 C46 1.391(4)
C45 C49 1.414(5)
C45 Zr1 2.480(3)
C45 H45 0.9500
C46 C47 1.424(4)
C46 Zr1 2.498(3)
C46 H46 0.9500
C47 C48 1.441(5)
C47 Zr1 2.470(3)
C47 H47 0.9500
C48 C49 1.388(5)
C48 Zr1 2.452(3)
C48 H48 0.9500
C49 Zr1 2.451(3)
C49 H49 0.9500
N1 Zr1 2.167(2)
N2 Zr1 2.094(2)
N3 Zr1 2.174(2)
N4 Zr1 2.131(2)
